data_2104094
loop_
_publ_author_name
'Muguerra, Herv\'e'
'Grebille, Dominique'
'Bour\'ee, Fran\,coise'

_publ_section_title
;
 Disordered misfit [Ca~2~CoO~3~][CoO~2~]~1.62~ structure revisited
 <i>via</i> a new intrinsic modulation
;
_journal_coeditor_code SN5060
_journal_issue 2
_journal_name_full 'Acta Crystallographica Section B'
_journal_page_first 144
_journal_page_last 153
_journal_paper_doi 10.1107/S0108768108001213
_journal_volume 64
_journal_year 2008
_chemical_formula_sum 'Ca2 Co2.496 O6.117'
_chemical_formula_weight 325.1
_chemical_name_systematic ' ?'
_symmetry_cell_setting monoclinic
_symmetry_space_group_name_H-M X2/m
_cell_angle_alpha 90
_cell_angle_beta 98.124
_cell_angle_gamma 90
_cell_formula_units_Z 2
_cell_length_a 4.8395
_cell_length_b 4.5531
_cell_length_c 10.8583
_cell_measurement_temperature 300
_cell_modulation_dimension 2
_cell_subsystems_number 2
_cell_volume 236.859
_computing_publication_material 'Jana2000 (Petricek, Dusek & Palatinus, 2000)'
_computing_structure_refinement 'Jana2000 (Petricek, Dusek & Palatinus, 2000)'
_diffrn_ambient_temperature 293
_diffrn_measurement_device_type 'Bruker Kappa CCD'
_diffrn_radiation_type 'Mo K\a'
_diffrn_radiation_wavelength 0.71069
_diffrn_reflns_av_R_equivalents 0.0051
_diffrn_reflns_av_sigmaI/netI 0.0454
_diffrn_reflns_limit_h_max 9
_diffrn_reflns_limit_h_min -9
_diffrn_reflns_limit_index_m_1_max 1
_diffrn_reflns_limit_index_m_1_min -1
_diffrn_reflns_limit_index_m_2_max 5
_diffrn_reflns_limit_index_m_2_min -1
_diffrn_reflns_limit_k_max 9
_diffrn_reflns_limit_k_min 0
_diffrn_reflns_limit_l_max 21
_diffrn_reflns_limit_l_min 0
_diffrn_reflns_number 4288
_diffrn_reflns_theta_max 44.98
_diffrn_reflns_theta_min 5.80
_exptl_absorpt_coefficient_mu 10.798
_exptl_absorpt_correction_T_max 1.000
_exptl_absorpt_correction_T_min 1.000
_exptl_absorpt_correction_type none
_exptl_crystal_density_diffrn 4.5572
_exptl_crystal_description plate
_exptl_crystal_F_000 313
_exptl_crystal_size_max 0.20
_exptl_crystal_size_mid 0.15
_exptl_crystal_size_min 0.03
_refine_diff_density_max 0.67
_refine_diff_density_min -0.71
_refine_ls_extinction_method none
_refine_ls_goodness_of_fit_ref 1.66
_refine_ls_number_parameters 78
_refine_ls_number_reflns 2492
_refine_ls_R_factor_all 0.0629
_refine_ls_R_factor_gt 0.0327
_refine_ls_shift/su_max 0.0158
_refine_ls_shift/su_mean 0.0016
_refine_ls_structure_factor_coef F
_refine_ls_weighting_details w=1/\s^2^(F)
_refine_ls_weighting_scheme sigma
_refine_ls_wR_factor_gt 0.0294
_refine_ls_wR_factor_ref 0.0322
_reflns_number_gt 1673
_reflns_number_total 2492
_reflns_threshold_expression I>3\s(I)
_cod_data_source_file sn5060.cif
_cod_data_source_block (I)
_cod_depositor_comments
;
The following automatic conversions were performed:
'_exptl_absorpt_correction_type' value 'None' changed to 'none' according
to '/home/saulius/struct/CIF-dictionaries/cif_core.dic' dictionary named
'cif_core.dic' version 2.4.1 from 2010-06-29.

Automatic conversion script
Id: cif_fix_enum 1527 2010-12-29 10:47:43Z saulius 

The following automatic conversions were performed:

'_exptl_absorpt_correction_type' value 'None' changed to 'none'
according to /home/saulius/struct/CIF-dictionaries/cif_core.dic
dictionary named 'cif_core.dic' version 2.4.1 from 2010-06-29.

Automatic conversion script
Id: cif_fix_values 1715 2011-07-08 13:25:40Z adriana 
;
_cod_original_cell_volume 236.8586
_cod_database_code 2104094

loop_
_space_group_symop_ssg_id
_space_group_symop_ssg_operation_algebraic
1 x1,x2,x3,x4,x5
2 -x1,x2,-x3,-x4,1/2+x5
3 -x1,-x2,-x3,-x4,-x5
4 x1,-x2,x3,x4,1/2-x5
5 1/2+x1,1/2+x2,x3,x4,1/2+x5
6 1/2-x1,1/2+x2,-x3,-x4,x5
7 1/2-x1,1/2-x2,-x3,-x4,1/2-x5
8 1/2+x1,1/2-x2,x3,x4,-x5

loop_
_atom_site_type_symbol
_atom_site_label
_atom_site_fract_x
_atom_site_fract_y
_atom_site_fract_z
_atom_site_U_iso_or_equiv
_atom_site_adp_type
_atom_site_calc_flag
_atom_site_occupancy
Ca Ca 0.43009(6) 0 0.27488(3) 0.00852(6) Uani d 1
O O1 0.0527(2) 0 0.66413(10) 0.0109(2) Uani d 1
Co Co1a 0 0 0.5 0.0039(4) Uiso d 0.279(5)
Co Co1b 0.0766(7) 0.0666(8) 0.5 0.0044(2) Uiso d 0.1685(14)
O O2a 0.1072(19) 0.5 0.4996(4) 0.0099(14) Uiso d 0.268(10)
O O2b 0 0.421(2) 0.5 0.0080(15) Uiso d 0.205(8)
Co Co2 0.75 0.75 0 0.00315(4) Uani d 0.9498
O O3 0.38597(15) 0.75 -0.09328(7) 0.00587(14) Uani d 0.9757

loop_
_atom_site_aniso_label
_atom_site_aniso_U_11
_atom_site_aniso_U_22
_atom_site_aniso_U_33
_atom_site_aniso_U_12
_atom_site_aniso_U_13
_atom_site_aniso_U_23
_atom_site_aniso_type_symbol
Ca 0.00730(10) 0.00866(12) 0.00953(10) 0 0.00093(8) 0 Ca
O1 0.0109(4) 0.0109(5) 0.0109(4) 0 0.0011(3) 0 O
Co2 0.00219(6) 0.00285(7) 0.00444(7) 0 0.00057(5) 0 Co
O3 0.0047(2) 0.0054(3) 0.0076(3) 0 0.00127(19) 0 O

loop_
_atom_site_displace_Fourier_atom_site_label
_atom_site_displace_Fourier_axis
_atom_site_displace_Fourier_wave_vector_seq_id
_atom_site_displace_Fourier_param_cos
_atom_site_displace_Fourier_param_sin
Ca x 1 0.0006(2) 0.0012(2)
Ca y 1 0 0
Ca z 1 0.00308(10) 0.00050(10)
Ca x 2 0 -0.01517(16)
Ca y 2 -0.0012(4) 0
Ca z 2 0 0.00035(9)
O1 x 1 -0.0009(7) -0.0011(7)
O1 y 1 0 0
O1 z 1 -0.0030(3) 0.0005(3)
O1 x 2 0 -0.0027(7)
O1 y 2 0.0017(12) 0
O1 z 2 0 -0.0006(3)
Co1a x 1 0 -0.011(3)
Co1a y 1 0 0
Co1a z 1 0 0
Co1a x 2 0 -0.0057(18)
Co1a y 2 0 0
Co1a z 2 0 0
Co1b x 1 0.0167(15) 0.0035(12)
Co1b y 1 -0.0033(18) -0.0138(15)
Co1b z 1 0 0
Co1b x 2 0.0121(7) -0.0050(9)
Co1b y 2 -0.0276(9) -0.0112(10)
Co1b z 2 0 0
O2a x 1 0.012(5) -0.006(4)
O2a y 1 0 0
O2a z 1 0 0
O2a x 2 0 0
O2a y 2 0.029(3) 0
O2a z 2 0 0
O2b x 1 0 0.020(7)
O2b y 1 -0.014(4) 0
O2b z 1 0 0
O2b x 2 0.014(4) -0.011(3)
O2b y 2 0 0
O2b z 2 0 0
Co2 x 1 0 0
Co2 y 1 0 0
Co2 z 1 0 0
Co2 x 2 0.00568(9) 0
Co2 y 2 0 0
Co2 z 2 0.00418(4) 0
O3 x 1 0 0
O3 y 1 0 0
O3 z 1 0 0
O3 x 2 0.0067(3) 0
O3 y 2 0 0
O3 z 2 0.00295(16) 0

loop_
_atom_site_Fourier_wave_vector_seq_id
_atom_site_Fourier_wave_vector_x
_atom_site_Fourier_wave_vector_z
1 0.66666 -0.33333
2 0.00000 0.00000

loop_
_atom_site_occ_Fourier_atom_site_label
_atom_site_occ_Fourier_wave_vector_seq_id
_atom_site_occ_Fourier_param_cos
_atom_site_occ_Fourier_param_sin
Co1a 1 -0.178(10) 0
Co1a 2 0 0
Co1b 1 0.008(3) 0.137(3)
Co1b 2 0.053(3) 0.040(3)
O2a 1 0 0.189(18)
O2a 2 0 0
O2b 1 -0.128(14) 0
O2b 2 0 0

loop_
_atom_type_symbol
_atom_type_scat_dispersion_real
_atom_type_scat_dispersion_imag
_atom_type_scat_source
Ca 0.226 0.306 'International Tables Vol C Tables  4.2.6.8 and 6.1.1.1'
Co 0.349 0.972 'International Tables Vol C Tables  4.2.6.8 and 6.1.1.1'
O 0.011 0.006 'International Tables Vol C Tables  4.2.6.8 and 6.1.1.1'

loop_
_cell_subsystem_description
_cell_subsystem_matrix_W_1_1
_cell_subsystem_matrix_W_1_4
_cell_subsystem_matrix_W_2_2
_cell_subsystem_matrix_W_3_3
_cell_subsystem_matrix_W_4_1
_cell_subsystem_matrix_W_4_4
'1-st subsystem' 1 0 1 1 0 1
'2-nd subsystem' 1 0 0 1 0 1

loop_
_cell_subsystem_matrix_W_1_2
_cell_subsystem_matrix_W_1_3
_cell_subsystem_matrix_W_1_5
_cell_subsystem_matrix_W_2_1
_cell_subsystem_matrix_W_2_3
_cell_subsystem_matrix_W_2_4
_cell_subsystem_matrix_W_2_5
_cell_subsystem_matrix_W_3_1
_cell_subsystem_matrix_W_3_2
_cell_subsystem_matrix_W_3_4
_cell_subsystem_matrix_W_3_5
_cell_subsystem_matrix_W_4_2
_cell_subsystem_matrix_W_4_3
_cell_subsystem_matrix_W_4_5
_cell_subsystem_matrix_W_5_1
_cell_subsystem_matrix_W_5_2
_cell_subsystem_matrix_W_5_3
_cell_subsystem_matrix_W_5_4
_cell_subsystem_matrix_W_5_5
0 0 0 0 0 0 0 0 0 0 0 0 0 0 0 0 0 0 1
0 0 0 0 0 0 1 0 0 0 0 0 0 0 0 1 0 0 0

loop_
_cell_wave_vector_seq_id
_cell_wave_vector_x
_cell_wave_vector_y
_cell_wave_vector_z
1 0.66666 0.00000 -0.33333
2 0.00000 1.62500 0.00000

loop_
_geom_angle_atom_site_label_1
_geom_angle_atom_site_label_2
_geom_angle_atom_site_label_3
_geom_angle_site_symmetry_1
_geom_angle_site_symmetry_3
_geom_angle_publ_flag
_geom_angle_max
_geom_angle_min
_geom_angle_av
O3 Co2 O3 . 3_665 yes 86.65(3) 84.11(3) 85.37(4)
O3 Co2 O3 . 3_675 yes 86.65(3) 84.11(3) 85.37(4)
O3 Co2 O31 . 1_545 yes 96.26(3) 93.02(3) 94.62(4)
O3 Co2 O31 . . yes 96.26(3) 93.02(3) 94.62(4)
O3 Co2 O31 . 3_775 yes 179.89(3) 179.11(7) 179.43(5)
O3 Co2 O3 3_665 . yes 86.65(4) 84.11(3) 85.37(4)
O3 Co2 O3 3_665 3_675 yes 95.86(3) 94.17(3) 95.02(4)
O3 Co2 O31 3_665 1_545 yes 84.99(4) 84.95(3) 84.97(3)
O3 Co2 O31 3_665 . yes 179.76(5) 178.01(4) 178.73(4)
O3 Co2 O31 3_665 3_775 yes 96.23(3) 93.00(3) 94.62(4)
O3 Co2 O3 3_675 . yes 86.65(4) 84.11(3) 85.37(4)
O3 Co2 O3 3_675 3_665 yes 95.86(3) 94.17(3) 95.02(4)
O3 Co2 O31 3_675 1_545 yes 179.76(5) 178.01(4) 178.73(4)
O3 Co2 O31 3_675 . yes 84.99(4) 84.95(3) 84.97(3)
O3 Co2 O31 3_675 3_775 yes 96.23(3) 93.00(3) 94.62(4)
O31 Co2 O31 1_545 . yes 95.84(3) 94.14(3) 95.02(3)
O31 Co2 O31 1_545 3_775 yes 86.63(3) 84.10(3) 85.37(3)
O31 Co2 O31 . 1_545 yes 95.84(3) 94.14(3) 95.02(3)
O31 Co2 O31 . 3_775 yes 86.63(3) 84.10(3) 85.37(3)
O31 Co2 O31 3_775 1_545 yes 86.63(3) 84.10(3) 85.37(3)
O31 Co2 O31 3_775 . yes 86.63(3) 84.10(3) 85.37(3)

loop_
_geom_bond_atom_site_label_1
_geom_bond_atom_site_label_2
_geom_bond_site_symmetry_2
_geom_bond_publ_flag
_geom_bond_distance_max
_geom_bond_distance_min
_geom_bond_distance_av
Co2 O3 . yes 1.9053(18) 1.9028(17) 1.9040(12)
Co2 O3 3_665 yes 1.9142(6) 1.8868(6) 1.9003(9)
Co2 O3 3_675 yes 1.9142(6) 1.8868(6) 1.9003(9)
Co2 O31 1_545 yes 1.9143(6) 1.8866(6) 1.9003(6)
Co2 O31 . yes 1.9143(6) 1.8866(6) 1.9003(6)
Co2 O31 3_775 yes 1.9053(8) 1.9028(8) 1.9040(7)
